data_1577234
loop_
_publ_author_name
'Wang, Xiao-Yue'
'Wang, Wei'
'Wei, Wang-Long'
'Ren, Wei-Min'
'Lu, Xiaobing'
'Zhou, Hui'

_publ_section_title
;
 Controlled Ring-Opening Polymerization of Xylose-derived Lactones towards
 Sustainable Polyesters
;
_journal_name_full 'Polymer Chemistry'
_journal_paper_doi 10.1039/D6PY00323K
_journal_year 2026
_chemical_absolute_configuration ad
_chemical_formula_moiety 'C11 H16 O5 S'
_chemical_formula_sum 'C11 H16 O5 S'
_chemical_formula_weight 260.30
_space_group_crystal_system orthorhombic
_space_group_IT_number 19
_space_group_name_Hall 'P 2ac 2ab'
_space_group_name_H-M_alt 'P 21 21 21'
_atom_sites_solution_hydrogens geom
_atom_sites_solution_primary dual
_audit_creation_date 2023-10-22
_audit_creation_method
;
Olex2 1.2
(compiled 2017.03.28 svn.r3405 for OlexSys, GUI svn.r5335)
;
_audit_update_record
;
2024-12-05 deposited with the CCDC.	2026-05-11 downloaded from the CCDC.
;
_cell_angle_alpha 90
_cell_angle_beta 90
_cell_angle_gamma 90
_cell_formula_units_Z 4
_cell_length_a 5.4154(5)
_cell_length_b 9.8915(8)
_cell_length_c 24.1538(19)
_cell_measurement_reflns_used 2890
_cell_measurement_temperature 299(2)
_cell_measurement_theta_max 23.85
_cell_measurement_theta_min 2.66
_cell_volume 1293.83(19)
_computing_cell_refinement 'SAINT V8.40A (?, 2016)'
_computing_data_reduction 'SAINT V8.40A (?, 2016)'
_computing_molecular_graphics 'Olex2 (Dolomanov et al., 2009)'
_computing_publication_material 'Olex2 (Dolomanov et al., 2009)'
_computing_structure_refinement 'ShelXL (Sheldrick, 2015)'
_computing_structure_solution 'ShelXT (Sheldrick, 2015)'
_diffrn_ambient_temperature 299.4
_diffrn_measured_fraction_theta_full 0.994
_diffrn_measured_fraction_theta_max 0.994
_diffrn_measurement_device_type 'CCD area detector'
_diffrn_measurement_method 'phi and omega scans'
_diffrn_radiation_monochromator graphite
_diffrn_radiation_type MoK\a
_diffrn_radiation_wavelength 0.71073
_diffrn_reflns_av_R_equivalents 0.0599
_diffrn_reflns_av_unetI/netI 0.0545
_diffrn_reflns_Laue_measured_fraction_full 0.994
_diffrn_reflns_Laue_measured_fraction_max 0.994
_diffrn_reflns_limit_h_max 6
_diffrn_reflns_limit_h_min -6
_diffrn_reflns_limit_k_max 12
_diffrn_reflns_limit_k_min -11
_diffrn_reflns_limit_l_max 29
_diffrn_reflns_limit_l_min -30
_diffrn_reflns_number 10344
_diffrn_reflns_point_group_measured_fraction_full 0.995
_diffrn_reflns_point_group_measured_fraction_max 0.995
_diffrn_reflns_theta_full 25.242
_diffrn_reflns_theta_max 26.372
_diffrn_reflns_theta_min 2.662
_exptl_absorpt_coefficient_mu 0.257
_exptl_absorpt_correction_T_max 0.7456
_exptl_absorpt_correction_T_min 0.6145
_exptl_absorpt_correction_type none
_exptl_absorpt_process_details
'SADABS-2016/2 (Bruker,2016/2) was used for absorption correction. wR2(int) was 0.1122 before and 0.0693 after correction. The Ratio of minimum to maximum transmission is 0.8242. The \l/2 correction factor is Not present.'
_exptl_crystal_density_diffrn 1.336
_exptl_crystal_F_000 552
_refine_diff_density_max 0.137
_refine_diff_density_min -0.184
_refine_diff_density_rms 0.034
_refine_ls_abs_structure_details
;
 Flack x determined using 607 quotients [(I+)-(I-)]/[(I+)+(I-)]
 (Parsons, Flack and Wagner, Acta Cryst. B69 (2013) 249-259).
;
_refine_ls_abs_structure_Flack -0.05(8)
_refine_ls_extinction_method none
_refine_ls_goodness_of_fit_ref 1.020
_refine_ls_hydrogen_treatment constr
_refine_ls_matrix_type full
_refine_ls_number_parameters 157
_refine_ls_number_reflns 2634
_refine_ls_number_restraints 0
_refine_ls_restrained_S_all 1.020
_refine_ls_R_factor_all 0.0702
_refine_ls_R_factor_gt 0.0405
_refine_ls_shift/su_max 0.000
_refine_ls_shift/su_mean 0.000
_refine_ls_structure_factor_coef Fsqd
_refine_ls_weighting_details 'w=1/[\s^2^(Fo^2^)+(0.0395P)^2^+0.1400P] where P=(Fo^2^+2Fc^2^)/3'
_refine_ls_weighting_scheme calc
_refine_ls_wR_factor_gt 0.0875
_refine_ls_wR_factor_ref 0.1019
_reflns_Friedel_coverage 0.686
_reflns_Friedel_fraction_full 0.998
_reflns_Friedel_fraction_max 0.995
_reflns_number_gt 1875
_reflns_number_total 2634
_reflns_threshold_expression 'I > 2\s(I)'
_cod_data_source_file d6py00323k2.cif
_cod_data_source_block 1
_cod_database_code 1577234
_shelx_shelxl_version_number 2016/6
_shelx_space_group_comment
;
The symmetry employed for this shelxl refinement is uniquely defined
by the following loop, which should always be used as a source of
symmetry information in preference to the above space-group names.
They are only intended as comments.
;
_olex2_refinement_description
;
1. Fixed Uiso
 At 1.2 times of:
  All C(H) groups, All C(H,H) groups
 At 1.5 times of:
  All C(H,H,H) groups
2.a Ternary CH refined with riding coordinates:
 C008(H008), C009(H009), C00A(H00A), C00B(H00B), C00C(H00C)
2.b Secondary CH2 refined with riding coordinates:
 C00D(H00D,H00E)
2.c Idealised Me refined as rotating group:
 C00E(H00F,H00G,H00H), C00G(H00I,H00J,H00K), C00H(H00L,H00M,H00N)
;
_olex2_submission_special_instructions 'No special instructions were received'

loop_
_space_group_symop_operation_xyz
'x, y, z'
'-x+1/2, -y, z+1/2'
'-x, y+1/2, -z+1/2'
'x+1/2, -y+1/2, -z'

loop_
_atom_site_label
_atom_site_type_symbol
_atom_site_fract_x
_atom_site_fract_y
_atom_site_fract_z
_atom_site_U_iso_or_equiv
_atom_site_adp_type
_atom_site_occupancy
_atom_site_site_symmetry_order
_atom_site_calc_flag
_atom_site_refinement_flags_posn
_atom_site_refinement_flags_adp
_atom_site_refinement_flags_occupancy
_atom_site_disorder_assembly
_atom_site_disorder_group
S001 S 0.2202(2) 1.09906(11) 0.41787(4) 0.0740(4) Uani 1 1 d . . . . .
O002 O 0.5135(4) 0.8103(2) 0.44300(9) 0.0507(6) Uani 1 1 d . . . . .
O003 O 0.1641(4) 0.6015(3) 0.35027(8) 0.0543(6) Uani 1 1 d . . . . .
O004 O 0.6924(5) 0.9427(3) 0.50273(10) 0.0762(9) Uani 1 1 d . . . . .
O005 O 0.4796(4) 0.5996(3) 0.28865(9) 0.0649(7) Uani 1 1 d . . . . .
O006 O 0.5389(6) 0.8176(3) 0.32212(10) 0.0770(9) Uani 1 1 d . . . . .
C007 C 0.5092(6) 0.9193(4) 0.47662(13) 0.0502(8) Uani 1 1 d . . . . .
C008 C 0.3180(6) 0.7856(3) 0.40395(11) 0.0430(8) Uani 1 1 d . . . . .
H008 H 0.153826 0.790475 0.420876 0.052 Uiso 1 1 calc R . . . .
C009 C 0.3732(6) 0.6484(3) 0.37987(13) 0.0476(8) Uani 1 1 d . . . . .
H009 H 0.435278 0.583426 0.407167 0.057 Uiso 1 1 calc R . . . .
C00A C 0.3442(7) 0.8780(3) 0.35428(13) 0.0540(9) Uani 1 1 d . . . . .
H00A H 0.190399 0.878515 0.332919 0.065 Uiso 1 1 calc R . . . .
C00B C 0.2754(6) 1.0007(4) 0.48104(12) 0.0508(8) Uani 1 1 d . . . . .
H00B H 0.136908 0.938176 0.486117 0.061 Uiso 1 1 calc R . . . .
C00C C 0.5572(7) 0.6788(4) 0.33340(14) 0.0558(9) Uani 1 1 d . . . . .
H00C H 0.725546 0.654769 0.344570 0.067 Uiso 1 1 calc R . . . .
C00D C 0.4208(8) 1.0213(4) 0.36772(14) 0.0673(12) Uani 1 1 d . . . . .
H00D H 0.419565 1.074605 0.334021 0.081 Uiso 1 1 calc R . . . .
H00E H 0.588328 1.020776 0.381953 0.081 Uiso 1 1 calc R . . . .
C00E C 0.2828(8) 1.0962(4) 0.53034(13) 0.0721(11) Uani 1 1 d . . . . .
H00F H 0.411170 1.161830 0.524972 0.108 Uiso 1 1 calc GR . . . .
H00G H 0.315118 1.045548 0.563457 0.108 Uiso 1 1 calc GR . . . .
H00H H 0.126739 1.141509 0.533719 0.108 Uiso 1 1 calc GR . . . .
C00F C 0.2534(7) 0.5329(4) 0.30187(14) 0.0561(9) Uani 1 1 d . . . . .
C00G C 0.0769(8) 0.5531(6) 0.25590(16) 0.0927(17) Uani 1 1 d . . . . .
H00I H -0.080294 0.515338 0.265814 0.139 Uiso 1 1 calc GR . . . .
H00J H 0.137905 0.508940 0.223243 0.139 Uiso 1 1 calc GR . . . .
H00K H 0.058629 0.648021 0.248788 0.139 Uiso 1 1 calc GR . . . .
C00H C 0.3079(12) 0.3868(5) 0.31498(18) 0.1012(18) Uani 1 1 d . . . . .
H00L H 0.423752 0.382082 0.345011 0.152 Uiso 1 1 calc GR . . . .
H00M H 0.376923 0.343611 0.282930 0.152 Uiso 1 1 calc GR . . . .
H00N H 0.157859 0.341798 0.325352 0.152 Uiso 1 1 calc GR . . . .

loop_
_atom_site_aniso_label
_atom_site_aniso_U_11
_atom_site_aniso_U_22
_atom_site_aniso_U_33
_atom_site_aniso_U_23
_atom_site_aniso_U_13
_atom_site_aniso_U_12
S001 0.0948(9) 0.0641(6) 0.0630(5) 0.0027(5) -0.0049(6) 0.0232(6)
O002 0.0391(13) 0.0642(15) 0.0488(12) 0.0027(11) -0.0078(11) 0.0055(12)
O003 0.0412(13) 0.0695(15) 0.0523(12) -0.0151(12) 0.0100(11) -0.0035(13)
O004 0.0473(15) 0.113(2) 0.0677(15) -0.0073(15) -0.0162(14) -0.0063(16)
O005 0.0431(14) 0.094(2) 0.0576(13) -0.0176(14) 0.0155(12) -0.0051(16)
O006 0.094(2) 0.0698(18) 0.0670(15) 0.0032(14) 0.0397(16) -0.0009(17)
C007 0.043(2) 0.068(2) 0.0398(16) 0.0068(17) -0.0027(16) -0.0045(19)
C008 0.0320(16) 0.0541(19) 0.0427(16) 0.0062(14) -0.0024(14) 0.0023(15)
C009 0.046(2) 0.054(2) 0.0430(16) 0.0038(15) 0.0022(16) 0.0057(16)
C00A 0.061(2) 0.057(2) 0.0441(16) 0.0053(16) 0.0017(17) 0.0077(18)
C00B 0.044(2) 0.0561(19) 0.0521(18) -0.0029(15) 0.0025(16) -0.0018(18)
C00C 0.0362(19) 0.075(3) 0.0557(19) -0.005(2) 0.0051(16) 0.0075(18)
C00D 0.086(3) 0.062(3) 0.053(2) 0.0137(18) 0.005(2) 0.001(2)
C00E 0.081(3) 0.073(2) 0.062(2) -0.013(2) 0.009(2) -0.008(3)
C00F 0.045(2) 0.070(2) 0.0533(19) -0.0095(16) 0.0115(16) -0.001(2)
C00G 0.053(3) 0.162(5) 0.063(2) -0.034(3) -0.003(2) 0.011(3)
C00H 0.149(5) 0.069(3) 0.085(3) -0.013(2) 0.035(3) 0.003(4)

loop_
_atom_type_symbol
_atom_type_description
_atom_type_scat_dispersion_real
_atom_type_scat_dispersion_imag
_atom_type_scat_source
C C 0.0033 0.0016 'International Tables Vol C Tables 4.2.6.8 and 6.1.1.4'
H H 0.0000 0.0000 'International Tables Vol C Tables 4.2.6.8 and 6.1.1.4'
O O 0.0106 0.0060 'International Tables Vol C Tables 4.2.6.8 and 6.1.1.4'
S S 0.1246 0.1234 'International Tables Vol C Tables 4.2.6.8 and 6.1.1.4'

loop_
_geom_angle_atom_site_label_1
_geom_angle_atom_site_label_2
_geom_angle_atom_site_label_3
_geom_angle
_geom_angle_site_symmetry_1
_geom_angle_site_symmetry_3
_geom_angle_publ_flag
C00D S001 C00B 103.59(16) . . ?
C007 O002 C008 121.2(2) . . ?
C009 O003 C00F 107.2(2) . . ?
C00C O005 C00F 110.1(2) . . ?
C00C O006 C00A 110.7(3) . . ?
O002 C007 C00B 119.0(3) . . ?
O004 C007 O002 117.1(3) . . ?
O004 C007 C00B 123.8(3) . . ?
O002 C008 H008 112.7 . . ?
O002 C008 C009 105.1(3) . . ?
O002 C008 C00A 110.3(3) . . ?
C009 C008 H008 112.7 . . ?
C009 C008 C00A 102.7(2) . . ?
C00A C008 H008 112.7 . . ?
O003 C009 C008 109.3(3) . . ?
O003 C009 H009 113.5 . . ?
O003 C009 C00C 102.4(2) . . ?
C008 C009 H009 113.5 . . ?
C008 C009 C00C 103.6(3) . . ?
C00C C009 H009 113.5 . . ?
O006 C00A C008 104.2(3) . . ?
O006 C00A H00A 109.9 . . ?
O006 C00A C00D 107.7(3) . . ?
C008 C00A H00A 109.9 . . ?
C00D C00A C008 114.9(3) . . ?
C00D C00A H00A 109.9 . . ?
S001 C00B H00B 108.3 . . ?
C007 C00B S001 111.2(2) . . ?
C007 C00B H00B 108.3 . . ?
C007 C00B C00E 111.5(3) . . ?
C00E C00B S001 109.1(3) . . ?
C00E C00B H00B 108.3 . . ?
O005 C00C O006 112.1(3) . . ?
O005 C00C C009 105.1(3) . . ?
O005 C00C H00C 110.9 . . ?
O006 C00C C009 106.8(3) . . ?
O006 C00C H00C 110.9 . . ?
C009 C00C H00C 110.9 . . ?
S001 C00D H00D 109.1 . . ?
S001 C00D H00E 109.1 . . ?
C00A C00D S001 112.3(3) . . ?
C00A C00D H00D 109.1 . . ?
C00A C00D H00E 109.1 . . ?
H00D C00D H00E 107.9 . . ?
C00B C00E H00F 109.5 . . ?
C00B C00E H00G 109.5 . . ?
C00B C00E H00H 109.5 . . ?
H00F C00E H00G 109.5 . . ?
H00F C00E H00H 109.5 . . ?
H00G C00E H00H 109.5 . . ?
O003 C00F C00G 109.3(3) . . ?
O003 C00F C00H 110.4(3) . . ?
O005 C00F O003 104.6(3) . . ?
O005 C00F C00G 108.9(3) . . ?
O005 C00F C00H 108.8(4) . . ?
C00G C00F C00H 114.4(4) . . ?
C00F C00G H00I 109.5 . . ?
C00F C00G H00J 109.5 . . ?
C00F C00G H00K 109.5 . . ?
H00I C00G H00J 109.5 . . ?
H00I C00G H00K 109.5 . . ?
H00J C00G H00K 109.5 . . ?
C00F C00H H00L 109.5 . . ?
C00F C00H H00M 109.5 . . ?
C00F C00H H00N 109.5 . . ?
H00L C00H H00M 109.5 . . ?
H00L C00H H00N 109.5 . . ?
H00M C00H H00N 109.5 . . ?

loop_
_geom_bond_atom_site_label_1
_geom_bond_atom_site_label_2
_geom_bond_distance
_geom_bond_site_symmetry_2
_geom_bond_publ_flag
S001 C00B 1.834(3) . ?
S001 C00D 1.800(4) . ?
O002 C007 1.350(4) . ?
O002 C008 1.439(3) . ?
O003 C009 1.417(4) . ?
O003 C00F 1.436(4) . ?
O004 C007 1.198(4) . ?
O005 C00C 1.399(4) . ?
O005 C00F 1.428(4) . ?
O006 C00A 1.439(4) . ?
O006 C00C 1.403(4) . ?
C007 C00B 1.505(5) . ?
C008 H008 0.9800 . ?
C008 C009 1.506(5) . ?
C008 C00A 1.515(4) . ?
C009 H009 0.9800 . ?
C009 C00C 1.531(4) . ?
C00A H00A 0.9800 . ?
C00A C00D 1.512(5) . ?
C00B H00B 0.9800 . ?
C00B C00E 1.520(5) . ?
C00C H00C 0.9800 . ?
C00D H00D 0.9700 . ?
C00D H00E 0.9700 . ?
C00E H00F 0.9600 . ?
C00E H00G 0.9600 . ?
C00E H00H 0.9600 . ?
C00F C00G 1.479(5) . ?
C00F C00H 1.508(6) . ?
C00G H00I 0.9600 . ?
C00G H00J 0.9600 . ?
C00G H00K 0.9600 . ?
C00H H00L 0.9600 . ?
C00H H00M 0.9600 . ?
C00H H00N 0.9600 . ?
